data_7115997
loop_
_publ_author_name
'Liwei Yan'
'Guangzhe Li'
'Zhongbin Ye'
'Feng Tian'
'Shihong Zhang'

_publ_section_title
;
 Dual-responsive two-component supramolecular gels for self-healing
 materials and oil spill recovery
;
_journal_name_full Chem.Commun.
_journal_page_first 14839
_journal_paper_doi 10.1039/C4cc07509A
_journal_volume 50
_journal_year 2014
_chemical_formula_sum 'C18 H42 N5 O1.5'
_chemical_formula_weight 352.56
_chemical_name_systematic
; 
 ? 
;
_space_group_IT_number 14
_symmetry_cell_setting monoclinic
_symmetry_space_group_name_Hall '-P 2yn'
_symmetry_space_group_name_H-M 'P 1 21/n 1'
_atom_sites_solution_hydrogens geom
_atom_sites_solution_primary direct
_atom_sites_solution_secondary difmap
_audit_creation_method SHELXL-97
_cell_angle_alpha 90.00
_cell_angle_beta 93.473(2)
_cell_angle_gamma 90.00
_cell_formula_units_Z 8
_cell_length_a 7.28250(10)
_cell_length_b 14.9699(2)
_cell_length_c 42.2469(8)
_cell_measurement_temperature 293(2)
_cell_volume 4597.23(12)
_computing_structure_refinement 'SHELXL-97 (Sheldrick, 1997)'
_computing_structure_solution 'SHELXS-97 (Sheldrick, 1990)'
_diffrn_ambient_temperature 293(2)
_diffrn_measured_fraction_theta_full 0.987
_diffrn_measured_fraction_theta_max 0.987
_diffrn_radiation_monochromator graphite
_diffrn_radiation_source 'fine-focus sealed tube'
_diffrn_radiation_type CuK\a
_diffrn_radiation_wavelength 1.54178
_diffrn_reflns_av_R_equivalents 0.0340
_diffrn_reflns_av_sigmaI/netI 0.0236
_diffrn_reflns_limit_h_max 7
_diffrn_reflns_limit_h_min -8
_diffrn_reflns_limit_k_max 18
_diffrn_reflns_limit_k_min -18
_diffrn_reflns_limit_l_max 52
_diffrn_reflns_limit_l_min -51
_diffrn_reflns_number 43575
_diffrn_reflns_theta_full 72.76
_diffrn_reflns_theta_max 72.76
_diffrn_reflns_theta_min 6.00
_exptl_absorpt_coefficient_mu 0.516
_exptl_absorpt_correction_T_max 0.9038
_exptl_absorpt_correction_T_min 0.8861
_exptl_absorpt_correction_type multi-scan
_exptl_absorpt_process_details sadabs
_exptl_crystal_colour yellow
_exptl_crystal_density_diffrn 1.019
_exptl_crystal_density_method 'not measured'
_exptl_crystal_description block
_exptl_crystal_F_000 1576
_exptl_crystal_recrystallization_method 'Re-crystallisation from solvent: H2O'
_exptl_crystal_size_max 0.24
_exptl_crystal_size_mid 0.22
_exptl_crystal_size_min 0.20
_refine_diff_density_max 0.258
_refine_diff_density_min -0.304
_refine_diff_density_rms 0.086
_refine_ls_extinction_method none
_refine_ls_goodness_of_fit_ref 1.072
_refine_ls_hydrogen_treatment mixed
_refine_ls_matrix_type full
_refine_ls_number_parameters 490
_refine_ls_number_reflns 9016
_refine_ls_number_restraints 6
_refine_ls_restrained_S_all 1.072
_refine_ls_R_factor_all 0.0872
_refine_ls_R_factor_gt 0.0757
_refine_ls_shift/su_max 0.000
_refine_ls_shift/su_mean 0.000
_refine_ls_structure_factor_coef Fsqd
_refine_ls_weighting_details 'calc w=1/[\s^2^(Fo^2^)+(0.0971P)^2^+1.7997P] where P=(Fo^2^+2Fc^2^)/3'
_refine_ls_weighting_scheme calc
_refine_ls_wR_factor_gt 0.2078
_refine_ls_wR_factor_ref 0.2185
_reflns_number_gt 7300
_reflns_number_total 9016
_reflns_threshold_expression >2sigma(I)
_cod_data_source_file c4cc07509a2.cif
_cod_data_source_block ww
_cod_original_sg_symbol_H-M P21/n
_cod_database_code 7115997

loop_
_symmetry_equiv_pos_as_xyz
'x, y, z'
'-x+1/2, y+1/2, -z+1/2'
'-x, -y, -z'
'x-1/2, -y-1/2, z-1/2'

loop_
_atom_site_label
_atom_site_type_symbol
_atom_site_fract_x
_atom_site_fract_y
_atom_site_fract_z
_atom_site_U_iso_or_equiv
_atom_site_adp_type
_atom_site_occupancy
_atom_site_symmetry_multiplicity
_atom_site_calc_flag
_atom_site_refinement_flags
N4 N 0.5057(3) 0.24358(11) 0.20330(5) 0.0597(5) Uani 1 1 d .
N3 N 0.3335(2) 0.26527(11) 0.19331(4) 0.0542(4) Uani 1 1 d .
N2 N 0.5981(2) 0.31623(12) 0.20977(5) 0.0592(5) Uani 1 1 d .
N10 N 0.0332(3) 0.14618(12) 0.19677(4) 0.0484(4) Uani 1 1 d .
C14 C 0.1400(3) 0.14122(16) 0.12831(5) 0.0602(5) Uani 1 1 d .
H14A H 0.2417 0.1346 0.1441 0.072 Uiso 1 1 calc R
H14B H 0.1173 0.2046 0.1254 0.072 Uiso 1 1 calc R
N1 N 0.4892(2) 0.38708(11) 0.20418(4) 0.0530(4) Uani 1 1 d .
C33 C 0.3287(3) 0.35368(13) 0.19434(5) 0.0503(5) Uani 1 1 d .
C24 C 1.5289(3) 0.64342(17) 0.01763(5) 0.0623(6) Uani 1 1 d .
H24A H 1.5381 0.7079 0.0195 0.075 Uiso 1 1 calc R
H24B H 1.4338 0.6302 0.0012 0.075 Uiso 1 1 calc R
C35 C 0.0658(3) 0.89135(13) 0.21372(5) 0.0512(5) Uani 1 1 d .
C11 C 0.4302(3) 0.10284(17) 0.05489(5) 0.0630(6) Uani 1 1 d .
H11A H 0.4432 0.0386 0.0569 0.076 Uiso 1 1 calc R
H11B H 0.3337 0.1145 0.0386 0.076 Uiso 1 1 calc R
N9 N 0.5695(3) 0.57007(12) 0.21876(4) 0.0503(4) Uani 1 1 d .
C25 C 1.4710(3) 0.60589(17) 0.04879(5) 0.0625(6) Uani 1 1 d .
H25A H 1.5661 0.6191 0.0652 0.075 Uiso 1 1 calc R
H25B H 1.4620 0.5414 0.0469 0.075 Uiso 1 1 calc R
C9 C 0.6683(3) 0.10426(17) 0.01318(5) 0.0621(6) Uani 1 1 d .
H9C H 0.6819 0.0400 0.0151 0.075 Uiso 1 1 calc R
H9D H 0.5719 0.1158 -0.0032 0.075 Uiso 1 1 calc R
C26 C 1.2893(3) 0.64177(17) 0.05913(5) 0.0634(6) Uani 1 1 d .
H26A H 1.2976 0.7063 0.0609 0.076 Uiso 1 1 calc R
H26B H 1.1936 0.6281 0.0429 0.076 Uiso 1 1 calc R
C22 C 1.7690(3) 0.64495(17) -0.02360(5) 0.0631(6) Uani 1 1 d .
H22A H 1.7793 0.7093 -0.0216 0.076 Uiso 1 1 calc R
H22B H 1.6735 0.6325 -0.0400 0.076 Uiso 1 1 calc R
C10 C 0.6090(3) 0.14130(17) 0.04435(5) 0.0628(6) Uani 1 1 d .
H10C H 0.7054 0.1297 0.0607 0.075 Uiso 1 1 calc R
H10D H 0.5958 0.2056 0.0424 0.075 Uiso 1 1 calc R
N8 N 0.1815(3) 0.82684(11) 0.22212(4) 0.0587(5) Uani 1 1 d .
C13 C 0.1957(3) 0.10203(17) 0.09714(5) 0.0631(6) Uani 1 1 d .
H13A H 0.2098 0.0379 0.0995 0.076 Uiso 1 1 calc R
H13B H 0.0978 0.1126 0.0810 0.076 Uiso 1 1 calc R
N5 N 0.1459(3) 0.97059(11) 0.21615(5) 0.0584(5) Uani 1 1 d .
C27 C 1.2344(3) 0.60393(17) 0.09045(6) 0.0641(6) Uani 1 1 d .
H27A H 1.3315 0.6167 0.1065 0.077 Uiso 1 1 calc R
H27B H 1.2249 0.5395 0.0885 0.077 Uiso 1 1 calc R
N7 N 0.3404(3) 0.86746(13) 0.23005(5) 0.0683(5) Uani 1 1 d .
C20 C 2.0079(3) 0.64656(17) -0.06509(6) 0.0647(6) Uani 1 1 d .
H20A H 2.0165 0.7110 -0.0631 0.078 Uiso 1 1 calc R
H20B H 1.9129 0.6335 -0.0815 0.078 Uiso 1 1 calc R
C31 C 0.7828(3) 0.58463(16) 0.17590(5) 0.0598(5) Uani 1 1 d .
H31A H 0.7785 0.5205 0.1727 0.072 Uiso 1 1 calc R
H31B H 0.8819 0.5972 0.1916 0.072 Uiso 1 1 calc R
C29 C 1.0054(3) 0.59910(18) 0.13280(6) 0.0654(6) Uani 1 1 d .
H29A H 1.1028 0.6130 0.1487 0.078 Uiso 1 1 calc R
H29B H 1.0015 0.5347 0.1304 0.078 Uiso 1 1 calc R
C23 C 1.7105(3) 0.60718(17) 0.00742(5) 0.0629(6) Uani 1 1 d .
H23A H 1.8055 0.6201 0.0239 0.075 Uiso 1 1 calc R
H23B H 1.7011 0.5428 0.0055 0.075 Uiso 1 1 calc R
C12 C 0.3722(3) 0.14042(17) 0.08605(5) 0.0638(6) Uani 1 1 d .
H12A H 0.4698 0.1296 0.1022 0.077 Uiso 1 1 calc R
H12B H 0.3580 0.2046 0.0839 0.077 Uiso 1 1 calc R
C21 C 1.9496(3) 0.60854(17) -0.03409(5) 0.0643(6) Uani 1 1 d .
H21A H 2.0452 0.6209 -0.0177 0.077 Uiso 1 1 calc R
H21B H 1.9393 0.5442 -0.0362 0.077 Uiso 1 1 calc R
C8 C 0.8465(3) 0.14310(17) 0.00278(5) 0.0624(6) Uani 1 1 d .
H8B H 0.9427 0.1316 0.0192 0.075 Uiso 1 1 calc R
H8C H 0.8328 0.2073 0.0008 0.075 Uiso 1 1 calc R
C28 C 1.0541(3) 0.63974(17) 0.10165(6) 0.0644(6) Uani 1 1 d .
H28A H 1.0633 0.7041 0.1040 0.077 Uiso 1 1 calc R
H28B H 0.9562 0.6273 0.0857 0.077 Uiso 1 1 calc R
C7 C 0.9065(3) 0.10631(16) -0.02833(5) 0.0624(6) Uani 1 1 d .
H7B H 0.9218 0.0422 -0.0263 0.075 Uiso 1 1 calc R
H7C H 0.8097 0.1172 -0.0447 0.075 Uiso 1 1 calc R
C5 C 1.1453(3) 0.10959(17) -0.06982(6) 0.0656(6) Uani 1 1 d .
H5B H 1.1606 0.0454 -0.0678 0.079 Uiso 1 1 calc R
H5C H 1.0495 0.1206 -0.0863 0.079 Uiso 1 1 calc R
C19 C 2.1893(3) 0.61140(18) -0.07554(6) 0.0659(6) Uani 1 1 d .
H19A H 2.2840 0.6237 -0.0590 0.079 Uiso 1 1 calc R
H19B H 2.1802 0.5471 -0.0778 0.079 Uiso 1 1 calc R
C6 C 1.0838(3) 0.14622(17) -0.03881(6) 0.0638(6) Uani 1 1 d .
H6A H 1.0682 0.2104 -0.0409 0.077 Uiso 1 1 calc R
H6B H 1.1803 0.1356 -0.0224 0.077 Uiso 1 1 calc R
C16 C -0.1017(3) 0.14429(17) 0.16923(5) 0.0584(5) Uani 1 1 d .
H16A H -0.1359 0.2051 0.1635 0.070 Uiso 1 1 calc R
H16B H -0.2116 0.1135 0.1752 0.070 Uiso 1 1 calc R
C4 C 1.3230(4) 0.14982(19) -0.07980(6) 0.0701(6) Uani 1 1 d .
H4B H 1.3072 0.2140 -0.0817 0.084 Uiso 1 1 calc R
H4C H 1.4181 0.1390 -0.0632 0.084 Uiso 1 1 calc R
C3 C 1.3880(4) 0.1148(2) -0.11040(6) 0.0828(8) Uani 1 1 d .
H3B H 1.2940 0.1262 -0.1272 0.099 Uiso 1 1 calc R
H3C H 1.4037 0.0506 -0.1087 0.099 Uiso 1 1 calc R
C30 C 0.8246(3) 0.62976(17) 0.14488(6) 0.0642(6) Uani 1 1 d .
H30A H 0.7262 0.6168 0.1290 0.077 Uiso 1 1 calc R
H30B H 0.8285 0.6939 0.1480 0.077 Uiso 1 1 calc R
C32 C 0.6045(3) 0.61465(15) 0.18838(5) 0.0586(5) Uani 1 1 d .
H32A H 0.6077 0.6788 0.1915 0.070 Uiso 1 1 calc R
H32B H 0.5045 0.6013 0.1729 0.070 Uiso 1 1 calc R
C15 C -0.0287(3) 0.09856(17) 0.14076(5) 0.0618(6) Uani 1 1 d .
H15A H 0.0000 0.0371 0.1463 0.074 Uiso 1 1 calc R
H15B H -0.1251 0.0977 0.1239 0.074 Uiso 1 1 calc R
C18 C 2.2487(4) 0.6503(2) -0.10621(6) 0.0750(7) Uani 1 1 d .
H18A H 2.2564 0.7147 -0.1040 0.090 Uiso 1 1 calc R
H18B H 2.1550 0.6373 -0.1229 0.090 Uiso 1 1 calc R
C17 C 2.4311(4) 0.6157(2) -0.11619(7) 0.0949(9) Uani 1 1 d .
H17A H 2.4598 0.6435 -0.1358 0.142 Uiso 1 1 calc R
H17B H 2.4239 0.5522 -0.1191 0.142 Uiso 1 1 calc R
H17C H 2.5255 0.6295 -0.1001 0.142 Uiso 1 1 calc R
C2 C 1.5664(5) 0.1559(3) -0.11949(9) 0.1115(12) Uani 1 1 d .
H2B H 1.5503 0.2201 -0.1210 0.134 Uiso 1 1 calc R
H2C H 1.6599 0.1444 -0.1026 0.134 Uiso 1 1 calc R
C1 C 1.6341(7) 0.1235(4) -0.14947(11) 0.171(2) Uani 1 1 d .
H1B H 1.7469 0.1535 -0.1535 0.257 Uiso 1 1 calc R
H1C H 1.5440 0.1356 -0.1665 0.257 Uiso 1 1 calc R
H1D H 1.6556 0.0603 -0.1480 0.257 Uiso 1 1 calc R
O1 O 0.2210(3) 0.64086(11) 0.22617(5) 0.0781(5) Uani 1 1 d D
C36 C -0.1291(4) 0.8779(2) 0.20286(7) 0.0801(7) Uani 1 1 d .
H36A H -0.1572 0.8152 0.2029 0.120 Uiso 1 1 calc R
H36B H -0.1500 0.9010 0.1818 0.120 Uiso 1 1 calc R
H36C H -0.2067 0.9086 0.2169 0.120 Uiso 1 1 calc R
C34 C 0.1618(4) 0.40734(19) 0.18572(8) 0.0884(9) Uani 1 1 d .
H34A H 0.1900 0.4697 0.1881 0.133 Uiso 1 1 calc R
H34B H 0.0661 0.3916 0.1994 0.133 Uiso 1 1 calc R
H34C H 0.1213 0.3954 0.1641 0.133 Uiso 1 1 calc R
N6 N 0.3196(3) 0.95336(13) 0.22646(5) 0.0677(5) Uani 1 1 d .
O2 O 0.8964(2) 0.24490(10) 0.24603(4) 0.0584(4) Uani 1 1 d D
O3 O 0.6131(3) 1.07976(11) 0.23602(5) 0.0760(5) Uani 1 1 d D
H2WA H 0.811(3) 0.2751(15) 0.2374(6) 0.068(8) Uiso 1 1 d D
H3WA H 0.532(3) 1.0425(14) 0.2309(6) 0.073(8) Uiso 1 1 d D
H1WB H 0.200(4) 0.6953(8) 0.2252(7) 0.081(9) Uiso 1 1 d D
H2WB H 0.969(3) 0.2829(13) 0.2541(6) 0.066(7) Uiso 1 1 d D
H1WA H 0.138(3) 0.614(2) 0.2349(7) 0.099(11) Uiso 1 1 d D
H3WB H 0.585(4) 1.1259(13) 0.2260(7) 0.091(10) Uiso 1 1 d D
H100 H 0.556(3) 0.5108(17) 0.2154(5) 0.054(6) Uiso 1 1 d .
H200 H 0.137(4) 0.1779(17) 0.1932(6) 0.061(7) Uiso 1 1 d .
H10B H -0.014(4) 0.1728(17) 0.2127(6) 0.067(7) Uiso 1 1 d .
H10A H 0.072(3) 0.0932(17) 0.2029(5) 0.055(6) Uiso 1 1 d .
H9B H 0.670(4) 0.5790(17) 0.2328(6) 0.066(7) Uiso 1 1 d .
H9A H 0.467(4) 0.5883(16) 0.2252(6) 0.059(7) Uiso 1 1 d .

loop_
_atom_site_aniso_label
_atom_site_aniso_U_11
_atom_site_aniso_U_22
_atom_site_aniso_U_33
_atom_site_aniso_U_23
_atom_site_aniso_U_13
_atom_site_aniso_U_12
N4 0.0576(11) 0.0410(9) 0.0796(12) -0.0022(8) -0.0012(9) 0.0060(8)
N3 0.0550(10) 0.0434(9) 0.0635(10) -0.0012(7) -0.0038(8) -0.0038(7)
N2 0.0483(10) 0.0491(10) 0.0793(12) -0.0013(8) -0.0043(8) 0.0022(8)
N10 0.0530(10) 0.0393(9) 0.0534(9) 0.0030(7) 0.0071(7) 0.0031(8)
C14 0.0630(13) 0.0628(13) 0.0558(12) -0.0074(10) 0.0106(10) -0.0058(11)
N1 0.0568(10) 0.0405(8) 0.0612(10) 0.0003(7) -0.0010(8) -0.0014(7)
C33 0.0540(11) 0.0447(10) 0.0513(10) 0.0048(8) -0.0039(8) 0.0038(9)
C24 0.0610(13) 0.0680(14) 0.0582(12) 0.0047(10) 0.0055(10) -0.0015(11)
C35 0.0567(12) 0.0436(10) 0.0533(11) 0.0051(8) 0.0026(9) -0.0011(9)
C11 0.0679(14) 0.0674(14) 0.0543(12) -0.0052(10) 0.0101(10) -0.0055(11)
N9 0.0540(11) 0.0400(9) 0.0576(10) -0.0042(7) 0.0096(8) -0.0032(8)
C25 0.0615(13) 0.0672(14) 0.0593(13) 0.0051(10) 0.0069(10) 0.0013(11)
C9 0.0656(14) 0.0663(14) 0.0549(12) -0.0023(10) 0.0075(10) -0.0036(11)
C26 0.0609(13) 0.0712(15) 0.0585(12) 0.0096(10) 0.0063(10) -0.0009(11)
C22 0.0634(14) 0.0672(14) 0.0591(12) 0.0042(10) 0.0061(10) -0.0003(11)
C10 0.0645(14) 0.0661(14) 0.0585(12) -0.0047(10) 0.0088(10) -0.0023(11)
N8 0.0666(11) 0.0394(9) 0.0701(11) 0.0080(8) 0.0036(9) 0.0015(8)
C13 0.0684(14) 0.0685(14) 0.0530(12) -0.0067(10) 0.0082(10) -0.0075(11)
N5 0.0604(11) 0.0389(9) 0.0747(11) 0.0063(8) -0.0061(9) 0.0018(8)
C27 0.0634(14) 0.0694(14) 0.0602(13) 0.0118(11) 0.0090(10) 0.0029(11)
N7 0.0604(12) 0.0564(11) 0.0865(14) 0.0149(9) -0.0077(10) 0.0071(9)
C20 0.0655(14) 0.0686(14) 0.0602(13) 0.0037(10) 0.0055(11) -0.0001(11)
C31 0.0548(12) 0.0672(14) 0.0575(12) 0.0066(10) 0.0044(9) 0.0013(10)
C29 0.0630(14) 0.0743(15) 0.0593(13) 0.0154(11) 0.0076(10) 0.0042(11)
C23 0.0632(14) 0.0675(14) 0.0583(13) 0.0031(10) 0.0060(10) 0.0013(11)
C12 0.0674(14) 0.0677(14) 0.0572(12) -0.0080(10) 0.0111(10) -0.0059(11)
C21 0.0656(14) 0.0683(14) 0.0595(13) 0.0035(10) 0.0063(10) 0.0014(11)
C8 0.0618(14) 0.0664(14) 0.0596(13) -0.0031(10) 0.0076(10) -0.0007(11)
C28 0.0614(14) 0.0710(15) 0.0612(13) 0.0152(11) 0.0084(10) 0.0022(11)
C7 0.0656(14) 0.0656(14) 0.0564(12) -0.0019(10) 0.0074(10) -0.0032(11)
C5 0.0660(14) 0.0710(15) 0.0601(13) -0.0030(11) 0.0074(11) -0.0027(12)
C19 0.0669(14) 0.0727(15) 0.0584(13) 0.0010(11) 0.0053(10) -0.0012(12)
C6 0.0620(14) 0.0681(14) 0.0616(13) -0.0045(11) 0.0069(10) -0.0009(11)
C16 0.0456(11) 0.0711(14) 0.0588(12) 0.0039(10) 0.0057(9) 0.0036(10)
C4 0.0646(15) 0.0794(17) 0.0671(14) -0.0040(12) 0.0103(11) -0.0015(12)
C3 0.0811(18) 0.103(2) 0.0658(15) 0.0000(14) 0.0159(13) 0.0036(16)
C30 0.0637(14) 0.0676(14) 0.0620(13) 0.0111(11) 0.0087(10) 0.0010(11)
C32 0.0646(13) 0.0495(11) 0.0624(12) 0.0062(9) 0.0099(10) 0.0039(10)
C15 0.0599(13) 0.0709(14) 0.0543(12) -0.0029(10) 0.0028(10) -0.0076(11)
C18 0.0786(17) 0.0868(18) 0.0601(14) 0.0009(12) 0.0082(12) -0.0046(14)
C17 0.090(2) 0.121(3) 0.0767(18) -0.0095(17) 0.0267(15) -0.0014(19)
C2 0.089(2) 0.154(4) 0.095(2) 0.001(2) 0.0321(18) -0.002(2)
C1 0.141(4) 0.280(7) 0.099(3) 0.004(4) 0.059(3) 0.031(4)
O1 0.0664(11) 0.0429(9) 0.1278(16) 0.0074(9) 0.0290(10) 0.0009(8)
C36 0.0639(15) 0.0786(17) 0.0966(19) 0.0092(14) -0.0056(13) -0.0115(13)
C34 0.0789(18) 0.0683(16) 0.114(2) 0.0090(15) -0.0251(16) 0.0176(14)
N6 0.0607(12) 0.0498(10) 0.0904(14) 0.0094(9) -0.0149(10) -0.0079(9)
O2 0.0509(9) 0.0466(8) 0.0764(10) -0.0099(7) -0.0078(7) 0.0032(7)
O3 0.0715(11) 0.0486(9) 0.1042(14) 0.0119(9) -0.0252(10) -0.0081(8)

loop_
_atom_type_symbol
_atom_type_description
_atom_type_scat_dispersion_real
_atom_type_scat_dispersion_imag
_atom_type_scat_source
C C 0.0181 0.0091 'International Tables Vol C Tables 4.2.6.8 and 6.1.1.4'
H H 0.0000 0.0000 'International Tables Vol C Tables 4.2.6.8 and 6.1.1.4'
N N 0.0311 0.0180 'International Tables Vol C Tables 4.2.6.8 and 6.1.1.4'
O O 0.0492 0.0322 'International Tables Vol C Tables 4.2.6.8 and 6.1.1.4'

loop_
_geom_angle_atom_site_label_1
_geom_angle_atom_site_label_2
_geom_angle_atom_site_label_3
_geom_angle
N2 N4 N3 109.08(16)
C33 N3 N4 104.98(16)
N4 N2 N1 109.41(16)
C15 C14 C13 113.88(19)
C33 N1 N2 105.12(16)
N1 C33 N3 111.41(18)
N1 C33 C34 124.8(2)
N3 C33 C34 123.8(2)
C25 C24 C23 114.1(2)
N8 C35 N5 111.40(19)
N8 C35 C36 124.8(2)
N5 C35 C36 123.8(2)
C10 C11 C12 113.9(2)
C24 C25 C26 114.4(2)
C8 C9 C10 114.0(2)
C27 C26 C25 113.6(2)
C23 C22 C21 114.5(2)
C11 C10 C9 114.3(2)
C35 N8 N7 105.37(17)
C12 C13 C14 113.54(19)
C35 N5 N6 104.85(17)
C26 C27 C28 114.74(19)
N6 N7 N8 109.16(18)
C21 C20 C19 114.7(2)
C32 C31 C30 113.11(19)
C28 C29 C30 115.3(2)
C22 C23 C24 114.1(2)
C13 C12 C11 114.6(2)
C20 C21 C22 114.4(2)
C9 C8 C7 114.3(2)
C29 C28 C27 112.46(19)
C6 C7 C8 114.0(2)
C4 C5 C6 113.6(2)
C18 C19 C20 114.7(2)
C5 C6 C7 114.4(2)
N10 C16 C15 112.80(18)
C3 C4 C5 115.0(2)
C4 C3 C2 113.5(3)
C29 C30 C31 112.33(19)
N9 C32 C31 111.54(18)
C14 C15 C16 114.82(19)
C19 C18 C17 114.2(2)
C1 C2 C3 115.1(4)
N7 N6 N5 109.21(18)

loop_
_geom_bond_atom_site_label_1
_geom_bond_atom_site_label_2
_geom_bond_distance
N4 N2 1.299(2)
N4 N3 1.338(2)
N3 C33 1.325(3)
N2 N1 1.337(2)
N10 C16 1.476(3)
C14 C15 1.507(3)
C14 C13 1.519(3)
N1 C33 1.315(3)
C33 C34 1.484(3)
C24 C25 1.515(3)
C24 C23 1.516(3)
C35 N8 1.316(3)
C35 N5 1.323(3)
C35 C36 1.479(3)
C11 C10 1.515(3)
C11 C12 1.515(3)
N9 C32 1.482(3)
C25 C26 1.517(3)
C9 C8 1.511(3)
C9 C10 1.515(3)
C26 C27 1.515(3)
C22 C23 1.512(3)
C22 C21 1.514(3)
N8 N7 1.332(3)
C13 C12 1.508(3)
N5 N6 1.338(3)
C27 C28 1.520(3)
N7 N6 1.303(3)
C20 C21 1.512(3)
C20 C19 1.513(3)
C31 C32 1.500(3)
C31 C30 1.521(3)
C29 C28 1.511(3)
C29 C30 1.512(3)
C8 C7 1.514(3)
C7 C6 1.513(3)
C5 C4 1.511(3)
C5 C6 1.513(3)
C19 C18 1.508(3)
C16 C15 1.509(3)
C4 C3 1.498(3)
C3 C2 1.508(4)
C18 C17 1.509(4)
C2 C1 1.469(5)
